data_4078406
loop_
_publ_author_name
'Fettinger, James C.'
'Kraatz, Heinz-Bernard'
'Poli, Rinaldo'
'Quadrelli, Elsje Alessandra'
'Torralba, Raymund C.'

_publ_section_title
;
 Electrophilic Addition vs Electron Transfer for the Interaction of
 Ag+with Molybdenum(II) Hydrides. 1. Reaction with CpMoH(PMe3)3and the
 Mechanism of Decomposition of [CpMoH(PMe3)3]+
;
_journal_issue 26
_journal_name_full Organometallics
_journal_page_first 5767
_journal_paper_doi 10.1021/om9805786
_journal_volume 17
_journal_year 1998
_chemical_formula_sum 'C18 H39 B2 F8 Mo N2 P3'
_chemical_formula_weight 645.98
_chemical_name_systematic
;
 ?
;
_space_group_IT_number 62
_symmetry_cell_setting orthorhombic
_symmetry_space_group_name_Hall '-P 2ac 2n'
_symmetry_space_group_name_H-M 'P n m a'
_atom_sites_solution_hydrogens geom
_atom_sites_solution_primary direct
_atom_sites_solution_secondary difmap
_audit_creation_method SHELXL
_cell_angle_alpha 90.00
_cell_angle_beta 90.00
_cell_angle_gamma 90.00
_cell_formula_units_Z 4
_cell_length_a 24.263(2)
_cell_length_b 14.663(2)
_cell_length_c 7.9793(13)
_cell_measurement_reflns_used 25
_cell_measurement_temperature 153(2)
_cell_measurement_theta_max 16.15
_cell_measurement_theta_min 10.00
_cell_volume 2838.8(6)
_computing_cell_refinement 'CAD-4 EXPRESS'
_computing_data_collection 'CAD-4 EXPRESS (Enraf-Nonius, 1994)'
_computing_data_reduction 'XCAD4 (Harms, 1993), SHELXTL (Sheldrick, 1994)''
_computing_molecular_graphics 'SHELXTL (Sheldrick, 1994)'
_computing_publication_material SHELXTL
_computing_structure_refinement 'SHELXL-93 (Sheldrick, 1993)'
_computing_structure_solution 'SHELXS-86 (Sheldrick, 1990)'
_diffrn_ambient_temperature 153(2)
_diffrn_measurement_device 'Enraf-Nonius CAD4'
_diffrn_measurement_method '\w scans'
_diffrn_radiation_monochromator graphite
_diffrn_radiation_source 'fine-focus sealed tube'
_diffrn_radiation_type MoK\a
_diffrn_radiation_wavelength 0.71073
_diffrn_reflns_av_R_equivalents 0.0997
_diffrn_reflns_av_sigmaI/netI 0.0675
_diffrn_reflns_limit_h_max 28
_diffrn_reflns_limit_h_min -28
_diffrn_reflns_limit_k_max 17
_diffrn_reflns_limit_k_min -17
_diffrn_reflns_limit_l_max 9
_diffrn_reflns_limit_l_min -9
_diffrn_reflns_number 10283
_diffrn_reflns_theta_max 25.04
_diffrn_reflns_theta_min 2.18
_diffrn_standards_decay_% 0
_diffrn_standards_interval_time 30
_diffrn_standards_number 6
_exptl_absorpt_coefficient_mu 0.694
_exptl_absorpt_correction_T_max 0.8282
_exptl_absorpt_correction_T_min 0.7430
_exptl_absorpt_correction_type 'empirical (SHELXTL; Sheldrick, 1994)'
_exptl_crystal_colour Yellow
_exptl_crystal_density_diffrn 1.511
_exptl_crystal_description Needle
_exptl_crystal_F_000 1320
_exptl_crystal_size_max 0.500
_exptl_crystal_size_mid 0.100
_exptl_crystal_size_min 0.100
_refine_diff_density_max 0.462
_refine_diff_density_min -0.596
_refine_diff_density_rms 0.094
_refine_ls_extinction_method none
_refine_ls_goodness_of_fit_all 1.111
_refine_ls_goodness_of_fit_obs 1.153
_refine_ls_matrix_type full
_refine_ls_number_parameters 269
_refine_ls_number_reflns 2617
_refine_ls_number_restraints 41
_refine_ls_restrained_S_all 1.119
_refine_ls_restrained_S_obs 1.153
_refine_ls_R_factor_all 0.0729
_refine_ls_R_factor_obs 0.0391
_refine_ls_shift/esd_max 0.000
_refine_ls_shift/esd_mean 0.000
_refine_ls_structure_factor_coef Fsqd
_refine_ls_weighting_details 'w=1/[\s^2^(Fo^2^)+(0.0277P)^2^+0.0000P] where P=(Fo^2^+2Fc^2^)/3'
_refine_ls_weighting_scheme calc
_refine_ls_wR_factor_all 0.0809
_refine_ls_wR_factor_obs 0.0692
_reflns_number_observed 1889
_reflns_number_total 2624
_reflns_observed_criterion >2sigma(I)
_cod_data_source_file om9805786.cif
_cod_data_source_block UM375
_cod_depositor_comments
;
The following automatic conversions were performed:

'_symmetry_cell_setting' value 'Orthorhombic' changed to
'orthorhombic' according to
/home/saulius/struct/CIF-dictionaries/cif_core.dic dictionary named
'cif_core.dic' version 2.4.1 from 2010-06-29.

Automatic conversion script
Id: cif_fix_values 1715 2011-07-08 13:25:40Z adriana 

The following automatic conversions were performed:

'_refine_ls_weighting_scheme' value 'calc
w=1/[\s^2^(Fo^2^)+(0.0277P)^2^+0.0000P] where P=(Fo^2^+2Fc^2^)/3' was
changed to 'calc'. New tag '_refine_ls_weighting_details' was
created. The value of the new tag was set to
'w=1/[\s^2^(Fo^2^)+(0.0277P)^2^+0.0000P] where P=(Fo^2^+2Fc^2^)/3'.

Automatic conversion script
Id: cif_fix_values 3143 2015-03-26 13:38:13Z robertas 
;
_cod_original_sg_symbol_H-M Pnma
_cod_database_code 4078406

loop_
_symmetry_equiv_pos_as_xyz
'x, y, z'
'-x+1/2, -y, z+1/2'
'-x, y+1/2, -z'
'x+1/2, -y+1/2, -z+1/2'
'-x, -y, -z'
'x-1/2, y, -z-1/2'
'x, -y-1/2, z'
'-x-1/2, y-1/2, z-1/2'

loop_
_atom_site_aniso_label
_atom_site_aniso_U_11
_atom_site_aniso_U_22
_atom_site_aniso_U_33
_atom_site_aniso_U_23
_atom_site_aniso_U_13
_atom_site_aniso_U_12
Mo1 0.0172(2) 0.0146(2) 0.0139(2) 0.000 -0.0004(2) 0.000
P1 0.0205(8) 0.0602(12) 0.0176(8) 0.000 0.0009(7) 0.000
P2 0.0323(6) 0.0211(6) 0.0308(6) -0.0072(5) 0.0029(5) -0.0078(5)
C1 0.036(7) 0.078(11) 0.028(7) 0.000 -0.009(6) 0.000
C2 0.056(8) 0.030(6) 0.017(5) 0.000(5) -0.010(6) 0.017(6)
C3 0.022(5) 0.015(6) 0.013(4) 0.008(4) -0.002(4) -0.007(4)
C4 0.049(11) 0.074(14) 0.051(11) 0.000 0.005(8) 0.000
C5 0.045(9) 0.035(8) 0.025(6) 0.013(6) -0.004(8) -0.025(7)
C6 0.043(8) 0.006(7) 0.020(6) -0.007(6) -0.003(6) 0.011(6)
N7 0.018(3) 0.044(3) 0.027(3) 0.000 0.001(2) 0.000
C7 0.026(4) 0.149(9) 0.025(4) 0.000 0.003(3) 0.000
C8 0.021(4) 0.035(5) 0.060(6) 0.004(4) -0.004(4) -0.004(4)
C9 0.025(5) 0.046(6) 0.042(6) 0.004(5) 0.009(4) 0.014(5)
C10 0.044(5) 0.036(5) 0.029(5) -0.005(4) 0.026(4) -0.007(4)
C11 0.020(4) 0.029(5) 0.040(5) 0.008(4) 0.006(4) 0.002(4)
C12 0.087(4) 0.046(3) 0.048(3) -0.018(3) -0.026(3) -0.011(3)
C13 0.050(3) 0.016(2) 0.065(4) -0.006(2) 0.012(3) -0.002(2)
C14 0.055(3) 0.036(3) 0.084(4) -0.017(3) 0.033(3) -0.028(2)
B1 0.039(5) 0.036(4) 0.032(4) 0.000 0.006(4) 0.000
F1 0.143(5) 0.143(5) 0.059(4) 0.000 -0.038(4) 0.000
F2 0.042(3) 0.089(3) 0.149(5) 0.000 0.026(3) 0.000
F3 0.085(2) 0.0287(14) 0.081(2) 0.004(2) 0.025(2) -0.0020(15)
B2 0.037(6) 0.027(5) 0.036(6) -0.001(5) 0.001(5) -0.002(5)
F5 0.098(5) 0.058(4) 0.052(4) -0.012(3) -0.008(4) -0.035(3)
F6 0.060(4) 0.077(4) 0.050(4) -0.006(3) 0.021(3) 0.001(3)
F7 0.045(3) 0.019(3) 0.093(5) 0.007(3) -0.022(3) 0.003(2)
F8 0.040(4) 0.030(4) 0.090(8) 0.016(4) 0.001(4) 0.008(3)
N31A 0.158(53) 0.066(28) 0.057(29) 0.045(26) 0.036(30) 0.038(35)
C31A 0.076(9) 0.041(7) 0.059(8) 0.018(6) 0.028(7) 0.012(6)
C32A 0.035(5) 0.041(6) 0.046(6) 0.012(5) 0.013(5) 0.009(5)
N31B 0.102(26) 0.046(16) 0.056(20) 0.023(18) 0.054(21) 0.035(17)
C31B 0.076(9) 0.041(7) 0.059(8) 0.018(6) 0.028(7) 0.012(6)
C32B 0.035(5) 0.041(6) 0.046(6) 0.012(5) 0.013(5) 0.009(5)

loop_
_atom_site_label
_atom_site_type_symbol
_atom_site_fract_x
_atom_site_fract_y
_atom_site_fract_z
_atom_site_U_iso_or_equiv
_atom_site_thermal_displace_type
_atom_site_occupancy
_atom_site_calc_flag
_atom_site_refinement_flags
_atom_site_disorder_group
Mo1 Mo 0.36615(2) 0.7500 0.17730(6) 0.01525(13) Uani 1 d S .
H1A H 0.3608(24) 0.7500 -0.0233(79) 0.057(19) Uiso 1 d S .
P1 P 0.45592(6) 0.7500 0.0299(2) 0.0328(4) Uani 1 d S .
P2 P 0.34786(4) 0.59044(7) 0.07754(14) 0.0281(3) Uani 1 d . .
CNT C 0.3828(11) 0.7500 0.4202(13) 0.000 Uiso 0.00 d SP 1
C1 C 0.4303(8) 0.7500 0.3896(22) 0.047(5) Uani 0.57 d SPU 1
H1 H 0.4686(8) 0.7500 0.3648(22) 0.057 Uiso 0.57 calc SPR 1
C2 C 0.3987(5) 0.6730(8) 0.4102(14) 0.034(3) Uani 0.57 d PU 1
H2 H 0.4109(5) 0.6116(8) 0.4025(14) 0.041 Uiso 0.57 calc PR 1
C3 C 0.3433(4) 0.7032(7) 0.4455(12) 0.017(2) Uani 0.57 d PU 1
H3 H 0.3123(4) 0.6651(7) 0.4652(12) 0.020 Uiso 0.57 calc PR 1
CNT2 C 0.3822(12) 0.7500 0.4188(15) 0.000 Uiso 0.00 d SP 2
C4 C 0.3337(12) 0.7500 0.4520(36) 0.058(9) Uani 0.43 d SPU 2
H4 H 0.2954(12) 0.7500 0.4766(36) 0.069 Uiso 0.43 calc SPR 2
C5 C 0.3677(7) 0.6735(12) 0.4301(18) 0.035(4) Uani 0.43 d PU 2
H5 H 0.3565(7) 0.6117(12) 0.4400(18) 0.042 Uiso 0.43 calc PR 2
C6 C 0.4210(6) 0.7036(9) 0.3911(18) 0.023(3) Uani 0.43 d PU 2
H6 H 0.4518(6) 0.6657(9) 0.3685(18) 0.027 Uiso 0.43 calc PR 2
N7 N 0.2787(2) 0.7500 0.1387(6) 0.0295(12) Uani 1 d S .
C7 C 0.2330(3) 0.7500 0.1288(8) 0.067(3) Uani 1 d S .
C8 C 0.1741(3) 0.7115(6) 0.1152(12) 0.039(2) Uani 0.50 d P .
H8A H 0.1486(4) 0.7515(20) 0.1758(54) 0.058 Uiso 1 calc SR .
H8B H 0.1730(5) 0.6503(16) 0.1642(58) 0.058 Uiso 0.50 calc PR .
H8C H 0.1633(9) 0.7084(32) -0.0030(12) 0.058 Uiso 0.50 calc PR .
C9 C 0.5079(4) 0.6634(6) 0.1233(12) 0.038(2) Uani 0.50 d P .
H9A H 0.4908(8) 0.6030(10) 0.1288(65) 0.057 Uiso 0.50 calc PR .
H9B H 0.5185(18) 0.6829(21) 0.2363(29) 0.057 Uiso 0.50 calc PR .
H9C H 0.5408(10) 0.6606(29) 0.0520(39) 0.057 Uiso 0.50 calc PR .
C10 C 0.4533(3) 0.6981(5) -0.1869(10) 0.036(2) Uani 0.50 d P .
H10A H 0.4332(16) 0.7390(15) -0.2624(16) 0.055 Uiso 0.50 calc PR .
H10B H 0.4345(17) 0.6391(15) -0.1819(13) 0.055 Uiso 0.50 calc PR .
H10C H 0.4909(3) 0.6895(29) -0.2288(26) 0.055 Uiso 0.50 calc PR .
C11 C 0.4970(4) 0.8406(6) 0.0032(13) 0.030(2) Uani 0.50 d P .
H11A H 0.5020(18) 0.8718(22) 0.1108(18) 0.044 Uiso 0.50 calc PR .
H11B H 0.4802(11) 0.8826(18) -0.0775(52) 0.044 Uiso 0.50 calc PR .
H11C H 0.5329(8) 0.8204(7) -0.0391(65) 0.044 Uiso 0.50 calc PR .
C12 C 0.3210(2) 0.5857(3) -0.1330(6) 0.060(2) Uani 1 d . .
H12A H 0.3485(6) 0.6101(21) -0.2111(7) 0.091 Uiso 1 calc R .
H12B H 0.2873(8) 0.6223(19) -0.1399(12) 0.091 Uiso 1 calc R .
H12C H 0.3127(13) 0.5223(4) -0.1623(16) 0.091 Uiso 1 calc R .
C13 C 0.4009(2) 0.5027(3) 0.0729(6) 0.0438(13) Uani 1 d . .
H13A H 0.4214(8) 0.5036(13) 0.1787(16) 0.066 Uiso 1 calc R .
H13B H 0.4262(7) 0.5145(12) -0.0204(23) 0.066 Uiso 1 calc R .
H13C H 0.3836(2) 0.4429(3) 0.0581(37) 0.066 Uiso 1 calc R .
C14 C 0.2949(2) 0.5332(3) 0.1995(7) 0.058(2) Uani 1 d . .
H14A H 0.3092(5) 0.5191(20) 0.3113(16) 0.087 Uiso 1 calc R .
H14B H 0.2842(10) 0.4765(12) 0.1431(22) 0.087 Uiso 1 calc R .
H14C H 0.2626(6) 0.5731(10) 0.2098(36) 0.087 Uiso 1 calc R .
B1 B 0.1886(3) 0.7500 -0.4231(10) 0.036(2) Uani 1 d S .
F1 F 0.2119(2) 0.7500 -0.2708(7) 0.115(2) Uani 1 d S .
F2 F 0.1328(2) 0.7500 -0.4140(7) 0.093(2) Uani 1 d S .
F3 F 0.20546(13) 0.8260(2) -0.5106(4) 0.0651(9) Uani 1 d . .
B2 B 0.5529(4) 0.5429(7) 0.4430(13) 0.033(2) Uani 0.50 d P 1
F5 F 0.5344(3) 0.4925(4) 0.3111(8) 0.070(2) Uani 0.50 d P 1
F6 F 0.5205(2) 0.5238(4) 0.5805(7) 0.062(2) Uani 0.50 d P 1
F7 F 0.5504(2) 0.6358(3) 0.4037(8) 0.052(2) Uani 0.50 d P 1
F8 F 0.6067(3) 0.5208(4) 0.4776(13) 0.053(2) Uani 0.50 d P 1
N31A N 0.6398(29) 0.5558(54) 0.4657(57) 0.094(25) Uani 0.22 d PD 3
C31A C 0.6009(5) 0.5995(7) 0.4944(15) 0.058(3) Uani 0.22 d PD 3
C32A C 0.5644(4) 0.6602(6) 0.5806(12) 0.041(2) Uani 0.22 d P 3
H32A H 0.5323(24) 0.6262(17) 0.6209(133) 0.062 Uiso 0.22 calc PR 3
H32B H 0.5523(40) 0.7084(47) 0.5038(44) 0.062 Uiso 0.22 calc PR 3
H32C H 0.5837(16) 0.6876(64) 0.6761(91) 0.062 Uiso 0.22 calc PR 3
N31B N 0.6246(23) 0.5519(39) 0.4056(40) 0.068(11) Uani 0.28 d PD 4
C31B C 0.6009(5) 0.5995(7) 0.4944(15) 0.058(3) Uani 0.28 d PD 4
C32B C 0.5644(4) 0.6602(6) 0.5806(12) 0.041(2) Uani 0.28 d P 4
H32D H 0.5761(29) 0.7233(14079) 0.5614(13906) 0.062 Uiso 0.28 calc PR 4
H32E H 0.5654(50) 0.6470(18812) 0.7010(13637) 0.062 Uiso 0.28 calc PR 4
H32F H 0.5268(36) 0.6518(2930) 0.5385(13466) 0.062 Uiso 0.28 calc PR 4

loop_
_atom_type_symbol
_atom_type_description
_atom_type_scat_dispersion_real
_atom_type_scat_dispersion_imag
_atom_type_scat_source
C C 0.0033 0.0016 'International Tables Vol C Tables 4.2.6.8 and 6.1.1.4'
H H 0.0000 0.0000 'International Tables Vol C Tables 4.2.6.8 and 6.1.1.4'
B B 0.0013 0.0007 'International Tables Vol C Tables 4.2.6.8 and 6.1.1.4'
N N 0.0061 0.0033 'International Tables Vol C Tables 4.2.6.8 and 6.1.1.4'
F F 0.0171 0.0103 'International Tables Vol C Tables 4.2.6.8 and 6.1.1.4'
P P 0.1023 0.0942 'International Tables Vol C Tables 4.2.6.8 and 6.1.1.4'
Mo Mo -1.6832 0.6857 'International Tables Vol C Tables 4.2.6.8 and 6.1.1.4'

loop_
_geom_angle_atom_site_label_1
_geom_angle_atom_site_label_2
_geom_angle_atom_site_label_3
_geom_angle
_geom_angle_site_symmetry_1
_geom_angle_site_symmetry_3
CNT2 Mo1 N7 109.7(8) . .
CNT Mo1 N7 110.1(8) . .
CNT2 Mo1 C6 31.4(7) . 7_575
N7 Mo1 C6 133.5(4) . 7_575
CNT2 Mo1 C6 31.4(7) . .
N7 Mo1 C6 133.5(4) . .
C6 Mo1 C6 34.9(6) 7_575 .
CNT Mo1 C1 30.8(8) . .
N7 Mo1 C1 140.8(5) . .
CNT2 Mo1 C5 30.7(5) . 7_575
N7 Mo1 C5 98.2(4) . 7_575
C6 Mo1 C5 35.6(5) 7_575 7_575
C6 Mo1 C5 58.6(5) . 7_575
CNT2 Mo1 C5 30.7(5) . .
N7 Mo1 C5 98.2(4) . .
C6 Mo1 C5 58.6(5) 7_575 .
C6 Mo1 C5 35.6(5) . .
C5 Mo1 C5 58.2(9) 7_575 .
CNT Mo1 C2 31.1(4) . 7_575
N7 Mo1 C2 116.9(3) . 7_575
C1 Mo1 C2 34.7(4) . 7_575
CNT Mo1 C2 31.1(4) . .
N7 Mo1 C2 116.9(3) . .
C1 Mo1 C2 34.7(4) . .
C2 Mo1 C2 58.5(6) 7_575 .
CNT Mo1 C3 31.1(6) . 7_575
N7 Mo1 C3 84.0(3) . 7_575
C1 Mo1 C3 58.7(5) . 7_575
C2 Mo1 C3 36.3(4) 7_575 7_575
C2 Mo1 C3 58.9(4) . 7_575
CNT Mo1 C3 31.1(6) . .
N7 Mo1 C3 84.0(3) . .
C1 Mo1 C3 58.7(5) . .
C2 Mo1 C3 58.9(4) 7_575 .
C2 Mo1 C3 36.3(4) . .
C3 Mo1 C3 34.5(5) 7_575 .
CNT2 Mo1 C4 31.2(10) . .
N7 Mo1 C4 78.5(7) . .
C6 Mo1 C4 59.4(8) 7_575 .
C6 Mo1 C4 59.4(8) . .
C5 Mo1 C4 35.2(5) 7_575 .
C5 Mo1 C4 35.2(5) . .
CNT2 Mo1 P1 106.9(8) . .
CNT Mo1 P1 106.6(8) . .
N7 Mo1 P1 143.36(13) . .
C6 Mo1 P1 80.9(4) 7_575 .
C6 Mo1 P1 80.9(4) . .
C1 Mo1 P1 75.8(5) . .
C5 Mo1 P1 113.6(4) 7_575 .
C5 Mo1 P1 113.6(4) . .
C2 Mo1 P1 94.7(3) 7_575 .
C2 Mo1 P1 94.7(3) . .
C3 Mo1 P1 130.6(2) 7_575 .
C3 Mo1 P1 130.6(2) . .
C4 Mo1 P1 138.1(7) . .
CNT2 Mo1 P2 110.23(10) . .
CNT Mo1 P2 110.27(9) . .
N7 Mo1 P2 77.26(5) . .
C6 Mo1 P2 128.4(3) 7_575 .
C6 Mo1 P2 93.6(3) . .
C1 Mo1 P2 110.67(5) . .
C5 Mo1 P2 137.1(4) 7_575 .
C5 Mo1 P2 80.0(4) . .
C2 Mo1 P2 140.3(3) 7_575 .
C2 Mo1 P2 82.0(3) . .
C3 Mo1 P2 121.8(2) 7_575 .
C3 Mo1 P2 88.6(2) . .
C4 Mo1 P2 103.8(2) . .
P1 Mo1 P2 90.28(3) . .
CNT2 Mo1 H1A 173.2(23) . .
CNT Mo1 H1A 172.9(22) . .
N7 Mo1 H1A 77.1(21) . .
C6 Mo1 H1A 142.9(19) 7_575 .
C6 Mo1 H1A 142.9(19) . .
C1 Mo1 H1A 142.1(22) . .
C5 Mo1 H1A 150.7(5) 7_575 .
C5 Mo1 H1A 150.7(5) . .
C2 Mo1 H1A 145.9(11) 7_575 .
C2 Mo1 H1A 145.9(11) . .
C3 Mo1 H1A 154.4(15) 7_575 .
C3 Mo1 H1A 154.4(15) . .
C4 Mo1 H1A 155.6(22) . .
P1 Mo1 H1A 66.3(21) . .
P2 Mo1 H1A 70.7(3) . .
C11 P1 C11 105.0(6) . 7_575
C11 P1 C10 102.9(4) . .
C11 P1 C10 65.5(4) 7_575 .
C11 P1 C10 65.5(4) . 7_575
C11 P1 C10 102.9(4) 7_575 7_575
C10 P1 C10 47.4(5) . 7_575
C11 P1 C9 30.9(4) . 7_575
C11 P1 C9 100.4(4) 7_575 7_575
C10 P1 C9 129.6(4) . 7_575
C10 P1 C9 96.3(4) 7_575 7_575
C11 P1 C9 100.4(4) . .
C11 P1 C9 30.9(4) 7_575 .
C10 P1 C9 96.3(4) . .
C10 P1 C9 129.6(4) 7_575 .
C9 P1 C9 81.8(6) 7_575 .
C11 P1 Mo1 125.8(3) . .
C11 P1 Mo1 125.8(3) 7_575 .
C10 P1 Mo1 113.9(2) . .
C10 P1 Mo1 113.9(2) 7_575 .
C9 P1 Mo1 112.9(3) 7_575 .
C9 P1 Mo1 112.9(3) . .
C12 P2 C14 103.0(3) . .
C12 P2 C13 102.1(2) . .
C14 P2 C13 100.6(2) . .
C12 P2 Mo1 113.3(2) . .
C14 P2 Mo1 112.7(2) . .
C13 P2 Mo1 122.68(15) . .
CNT2 CNT Mo1 43.4(100) . .
C2 C1 C2 110.4(16) . 7_575
C2 C1 Mo1 73.2(9) . .
C2 C1 Mo1 73.2(9) 7_575 .
C2 C1 H1 124.8(8) . .
C2 C1 H1 124.8(8) 7_575 .
Mo1 C1 H1 120.5(5) . .
C1 C2 C3 106.9(11) . .
C1 C2 Mo1 72.2(9) . .
C3 C2 Mo1 71.9(6) . .
C1 C2 H2 126.6(8) . .
C3 C2 H2 126.6(6) . .
Mo1 C2 H2 121.2(3) . .
C3 C3 C2 107.9(6) 7_575 .
C3 C3 Mo1 72.8(2) 7_575 .
C2 C3 Mo1 71.8(6) . .
C3 C3 H3 126.043(8) 7_575 .
C2 C3 H3 126.0(6) . .
Mo1 C3 H3 121.2(2) . .
CNT CNT2 Mo1 136.3(100) . .
C5 C4 C5 106.1(23) 7_575 .
C5 C4 Mo1 71.6(13) 7_575 .
C5 C4 Mo1 71.6(14) . .
C5 C4 H4 127.0(11) 7_575 .
C5 C4 H4 127.0(11) . .
Mo1 C4 H4 121.7(7) . .
C6 C5 C4 108.6(16) . .
C6 C5 Mo1 70.6(9) . .
C4 C5 Mo1 73.2(14) . .
C6 C5 H5 125.7(9) . .
C4 C5 H5 125.7(11) . .
Mo1 C5 H5 122.2(4) . .
C6 C6 C5 108.4(9) 7_575 .
C6 C6 Mo1 72.5(3) 7_575 .
C5 C6 Mo1 73.8(9) . .
C6 C6 H6 125.81(2) 7_575 .
C5 C6 H6 125.8(9) . .
Mo1 C6 H6 119.7(4) . .
C7 N7 Mo1 175.8(5) . .
N7 C7 C8 158.5(3) . .
N7 C7 C8 158.5(3) . 7_575
C8 C7 C8 43.0(6) . 7_575
C7 C8 H8A 109.5(4) . .
C7 C8 H8B 109.5(3) . .
H8A C8 H8B 109.5 . .
C7 C8 H8C 109.5(4) . .
H8A C8 H8C 109.5 . .
H8B C8 H8C 109.5 . .
P1 C9 H9A 109.5(3) . .
P1 C9 H9B 109.5(3) . .
H9A C9 H9B 109.5 . .
P1 C9 H9C 109.5(3) . .
H9A C9 H9C 109.5 . .
H9B C9 H9C 109.5 . .
P1 C10 H10A 109.5(3) . .
P1 C10 H10B 109.5(2) . .
H10A C10 H10B 109.5 . .
P1 C10 H10C 109.5(2) . .
H10A C10 H10C 109.5 . .
H10B C10 H10C 109.5 . .
P1 C11 H11A 109.5(4) . .
P1 C11 H11B 109.5(3) . .
H11A C11 H11B 109.5 . .
P1 C11 H11C 109.5(3) . .
H11A C11 H11C 109.5 . .
H11B C11 H11C 109.5 . .
P2 C12 H12A 109.5(2) . .
P2 C12 H12B 109.5(2) . .
H12A C12 H12B 109.5 . .
P2 C12 H12C 109.5(2) . .
H12A C12 H12C 109.5 . .
H12B C12 H12C 109.5 . .
P2 C13 H13A 109.5(2) . .
P2 C13 H13B 109.47(15) . .
H13A C13 H13B 109.5 . .
P2 C13 H13C 109.47(14) . .
H13A C13 H13C 109.5 . .
H13B C13 H13C 109.5 . .
P2 C14 H14A 109.5(2) . .
P2 C14 H14B 109.5(2) . .
H14A C14 H14B 109.5 . .
P2 C14 H14C 109.5(2) . .
H14A C14 H14C 109.5 . .
H14B C14 H14C 109.5 . .
F1 B1 F2 111.9(7) . .
F1 B1 F3 109.5(4) . 7_575
F2 B1 F3 108.9(4) . 7_575
F1 B1 F3 109.5(4) . .
F2 B1 F3 108.9(4) . .
F3 B1 F3 108.1(6) 7_575 .
F5 B2 F8 109.9(9) . .
F5 B2 F6 108.4(8) . .
F8 B2 F6 109.5(9) . .
F5 B2 F7 109.9(8) . .
F8 B2 F7 108.4(8) . .
F6 B2 F7 110.6(8) . .
B2 F5 F6 86.4(6) . 5_666
B2 F6 F5 158.8(7) . 5_666
B2 F6 F6 79.8(6) . 5_666
F5 F6 F6 82.4(4) 5_666 5_666
N31A C31A C32A 159.9(34) . .
C31A C32A H32A 109.5(6) . .
C31A C32A H32B 109.5(6) . .
H32A C32A H32B 109.5 . .
C31A C32A H32C 109.5(7) . .
H32A C32A H32C 109.5 . .
H32B C32A H32C 109.5 . .
N31B C31B C32B 169.6(28) . .
C31B C32B H32D 109.5(100) . .
C31B C32B H32E 109.5(100) . .
H32D C32B H32E 109.5(100) . .
C31B C32B H32F 109.5(100) . .
H32D C32B H32F 109.5(100) . .
H32E C32B H32F 109.5(100) . .

loop_
_geom_bond_atom_site_label_1
_geom_bond_atom_site_label_2
_geom_bond_distance
_geom_bond_site_symmetry_2
Mo1 CNT2 1.966(13) .
Mo1 CNT 1.980(11) .
Mo1 N7 2.144(5) .
Mo1 C6 2.267(15) 7_575
Mo1 C6 2.267(15) .
Mo1 C1 2.30(2) .
Mo1 C5 2.308(15) 7_575
Mo1 C5 2.308(15) .
Mo1 C2 2.313(11) 7_575
Mo1 C2 2.313(11) .
Mo1 C3 2.314(9) 7_575
Mo1 C3 2.314(9) .
Mo1 C4 2.33(3) .
Mo1 P1 2.476(2) .
Mo1 P2 2.5108(11) .
Mo1 H1A 1.61(6) .
P1 C11 1.675(8) .
P1 C11 1.675(8) 7_575
P1 C10 1.891(8) .
P1 C10 1.891(8) 7_575
P1 C9 1.939(9) 7_575
P1 C9 1.939(9) .
P2 C12 1.803(5) .
P2 C14 1.818(4) .
P2 C13 1.819(4) .
CNT CNT2 0.02(3) .
C1 C2 1.38(2) .
C1 C2 1.38(2) 7_575
C1 H1 0.95 .
C2 C3 1.443(15) .
C2 H2 0.95 .
C3 C3 1.37(2) 7_575
C3 H3 0.95 .
C4 C5 1.40(2) 7_575
C4 C5 1.40(2) .
C4 H4 0.95 .
C5 C6 1.40(2) .
C5 H5 0.95 .
C6 C6 1.36(3) 7_575
C6 H6 0.95 .
N7 C7 1.111(7) .
C7 C8 1.540(9) .
C7 C8 1.540(9) 7_575
C8 H8A 0.98 .
C8 H8B 0.98 .
C8 H8C 0.98 .
C9 H9A 0.98 .
C9 H9B 0.98 .
C9 H9C 0.98 .
C10 H10A 0.98 .
C10 H10B 0.98 .
C10 H10C 0.98 .
C11 H11A 0.98 .
C11 H11B 0.98 .
C11 H11C 0.98 .
C12 H12A 0.98 .
C12 H12B 0.98 .
C12 H12C 0.98 .
C13 H13A 0.98 .
C13 H13B 0.98 .
C13 H13C 0.98 .
C14 H14A 0.98 .
C14 H14B 0.98 .
C14 H14C 0.98 .
B1 F1 1.341(9) .
B1 F2 1.356(8) .
B1 F3 1.376(5) 7_575
B1 F3 1.376(5) .
B2 F5 1.363(11) .
B2 F8 1.374(13) .
B2 F6 1.379(11) .
B2 F7 1.398(11) .
F5 F6 1.605(7) 5_666
F6 F5 1.605(7) 5_666
F6 F6 1.767(11) 5_666
N31A C31A 1.16(3) .
C31A C32A 1.433(14) .
C32A H32A 0.98 .
C32A H32B 0.98 .
C32A H32C 0.98 .
N31B C31B 1.15(2) .
C31B C32B 1.433(14) .
C32B H32D 0.98(1000) .
C32B H32E 0.98(1000) .
C32B H32F 0.98(1000) .
